data_8106429
loop_
_publ_author_name
'Youzhu, Yu'
'Yuhua, Guo'
'Liguo, Yang'
'Yongsheng, Niu'

_publ_section_title
;
 Crystal structure of bis(2,6-dihydroxymethyl)pyridine-\k3
 N,O,O&#x2032;)-bis(\m2-6-chloropyridin-2-olato-\k3
 N,O:O)-bis(6-chloropyridin-2-olato-\kO)-bis(nitrato-\k2
 O,O&#x2032;)digadolinium(III), C34H30Cl4Gd2N8O14
;
_journal_issue 1
_journal_name_full 'Zeitschrift f\"ur Kristallographie - New Crystal Structures'
_journal_page_first 51
_journal_page_last 52
_journal_paper_doi 10.1515/ncrs-2016-0137
_journal_volume 232
_journal_year 2017
_chemical_formula_sum 'C34 H30 Cl4 Gd2 N8 O14'
_chemical_formula_weight 1230.96
_space_group_crystal_system monoclinic
_space_group_IT_number 14
_space_group_name_Hall '-P 2ybc'
_space_group_name_H-M_alt 'P 1 21/c 1'
_atom_sites_solution_hydrogens geom
_cell_angle_alpha 90
_cell_angle_beta 100.677(2)
_cell_angle_gamma 90
_cell_formula_units_Z 2
_cell_length_a 8.9118(5)
_cell_length_b 20.7857(11)
_cell_length_c 11.7642(6)
_cell_measurement_reflns_used 9866
_cell_measurement_temperature 293(2)
_cell_measurement_theta_max 28.27
_cell_measurement_theta_min 2.64
_cell_volume 2141.4(2)
_computing_cell_refinement 'Bruker SAINT [6]'
_computing_data_collection 'Bruker APEX2 [5]'
_computing_data_reduction 'Bruker SAINT [6]'
_computing_molecular_graphics 'SHELXL-2013 [8]'
_computing_publication_material 'SHELXL-2013 [8]'
_computing_structure_refinement 'SHELXL-2013 [7]'
_computing_structure_solution 'SHELXS-2013 [7]'
_diffrn_ambient_temperature 296(2)
_diffrn_measured_fraction_theta_full 0.998
_diffrn_measured_fraction_theta_max 0.998
_diffrn_measurement_device_type 'CCD area detector'
_diffrn_radiation_type MoK\a
_diffrn_radiation_wavelength 0.71073
_diffrn_reflns_av_R_equivalents 0.0235
_diffrn_reflns_av_unetI/netI 0.0103
_diffrn_reflns_Laue_measured_fraction_full 0.998
_diffrn_reflns_Laue_measured_fraction_max 0.998
_diffrn_reflns_limit_h_max 11
_diffrn_reflns_limit_h_min -11
_diffrn_reflns_limit_k_max 27
_diffrn_reflns_limit_k_min -27
_diffrn_reflns_limit_l_max 15
_diffrn_reflns_limit_l_min -15
_diffrn_reflns_number 61803
_diffrn_reflns_point_group_measured_fraction_full 0.998
_diffrn_reflns_point_group_measured_fraction_max 0.998
_diffrn_reflns_theta_full 25.242
_diffrn_reflns_theta_max 28.345
_diffrn_reflns_theta_min 1.960
_exptl_absorpt_coefficient_mu 3.393
_exptl_crystal_colour colourless
_exptl_crystal_density_diffrn 1.909
_exptl_crystal_description block
_exptl_crystal_F_000 1196
_exptl_crystal_size_max 0.244
_exptl_crystal_size_mid 0.123
_exptl_crystal_size_min 0.093
_refine_diff_density_max 1.031
_refine_diff_density_min -1.646
_refine_diff_density_rms 0.517
_refine_ls_extinction_coef .
_refine_ls_extinction_method none
_refine_ls_goodness_of_fit_ref 1.268
_refine_ls_hydrogen_treatment constr
_refine_ls_matrix_type full
_refine_ls_number_parameters 280
_refine_ls_number_reflns 5322
_refine_ls_number_restraints 0
_refine_ls_restrained_S_all 1.268
_refine_ls_R_factor_all 0.0348
_refine_ls_R_factor_gt 0.0245
_refine_ls_shift/su_max 0.002
_refine_ls_shift/su_mean 0.000
_refine_ls_structure_factor_coef Fsqd
_refine_ls_weighting_details 'w=1/[\s^2^(Fo^2^)+(0.0640P)^2^+0.7175P] where P=(Fo^2^+2Fc^2^)/3'
_refine_ls_weighting_scheme calc
_refine_ls_wR_factor_gt 0.0774
_refine_ls_wR_factor_ref 0.1057
_reflns_Friedel_coverage 0.000
_reflns_Friedel_fraction_full .
_reflns_Friedel_fraction_max .
_reflns_number_gt 4713
_reflns_number_total 5322
_reflns_threshold_expression 'I > 2\s(I)'
_cod_data_source_file suppl_ncrs-2016-0137_suppl.cif
_cod_data_source_block 1
_cod_original_sg_symbol_H-M 'P 21/c'
_cod_database_code 8106429
_shelx_space_group_comment
;
The symmetry employed for this shelxl refinement is uniquely defined
by the following loop, which should always be used as a source of
symmetry information in preference to the above space-group names.
They are only intended as comments.
;
_shelx_estimated_absorpt_t_min 0.491
_shelx_estimated_absorpt_t_max 0.743

loop_
_space_group_symop_operation_xyz
'x, y, z'
'-x, y+1/2, -z+1/2'
'-x, -y, -z'
'x, -y-1/2, z-1/2'

loop_
_atom_site_label
_atom_site_type_symbol
_atom_site_fract_x
_atom_site_fract_y
_atom_site_fract_z
_atom_site_U_iso_or_equiv
_atom_site_adp_type
_atom_site_occupancy
_atom_site_site_symmetry_order
_atom_site_calc_flag
_atom_site_refinement_flags_posn
_atom_site_refinement_flags_adp
_atom_site_refinement_flags_occupancy
_atom_site_disorder_assembly
_atom_site_disorder_group
Gd1 Gd 0.55276(2) 0.08864(2) 0.96047(2) 0.03763(8) Uani 1 1 d . . . . .
O9 O 0.5688(3) 0.01364(12) 1.10928(19) 0.0423(5) Uani 1 1 d . . . . .
O2 O 0.3094(3) 0.08983(11) 1.0269(3) 0.0510(6) Uani 1 1 d . . . . .
H20 H 0.2806 0.0581 1.0584 0.076 Uiso 1 1 calc R U . . .
O1 O 0.6603(3) 0.17281(14) 0.8670(3) 0.0621(7) Uani 1 1 d . . . . .
H21 H 0.7063 0.1610 0.8164 0.093 Uiso 1 1 calc R U . . .
O8 O 0.7341(3) 0.02795(13) 0.8862(2) 0.0522(6) Uani 1 1 d . . . . .
O4 O 0.6221(3) 0.16803(14) 1.1177(3) 0.0583(7) Uani 1 1 d . . . . .
O3 O 0.8104(3) 0.11123(15) 1.0830(3) 0.0626(7) Uani 1 1 d . . . . .
N2 N 0.7640(4) 0.15354(16) 1.1443(3) 0.0594(8) Uani 1 1 d . . . . .
N1 N 0.3797(3) 0.18415(14) 0.9016(3) 0.0467(6) Uani 1 1 d . . . . .
C5 C 0.2331(4) 0.18277(19) 0.9138(3) 0.0519(8) Uani 1 1 d . . . . .
C6 C 0.1813(4) 0.1244(2) 0.9692(4) 0.0624(10) Uani 1 1 d . . . . .
H6A H 0.1176 0.1369 1.0240 0.075 Uiso 1 1 calc R U . . .
H6B H 0.1211 0.0973 0.9107 0.075 Uiso 1 1 calc R U . . .
C4 C 0.1344(5) 0.2332(2) 0.8764(4) 0.0682(12) Uani 1 1 d . . . . .
H4 H 0.0339 0.2323 0.8880 0.082 Uiso 1 1 calc R U . . .
O5 O 0.8452(4) 0.1784(2) 1.2265(4) 0.0987(13) Uani 1 1 d . . . . .
C3 C 0.1880(6) 0.2846(2) 0.8219(5) 0.0795(15) Uani 1 1 d . . . . .
H3 H 0.1229 0.3183 0.7940 0.095 Uiso 1 1 calc R U . . .
C7 C 0.5954(5) 0.2344(2) 0.8384(5) 0.0711(13) Uani 1 1 d . . . . .
H7A H 0.6039 0.2453 0.7596 0.085 Uiso 1 1 calc R U . . .
H7B H 0.6507 0.2665 0.8895 0.085 Uiso 1 1 calc R U . . .
C1 C 0.4305(5) 0.23477(18) 0.8497(4) 0.0551(9) Uani 1 1 d . . . . .
C2 C 0.3362(6) 0.2858(2) 0.8088(5) 0.0714(12) Uani 1 1 d . . . . .
H2 H 0.3738 0.3206 0.7728 0.086 Uiso 1 1 calc R U . . .
N3 N 0.8119(4) 0.09280(14) 0.7529(3) 0.0515(8) Uani 1 1 d . . . . .
C17 C 0.8964(5) 0.0994(2) 0.6706(4) 0.0608(10) Uani 1 1 d . . . . .
C13 C 0.8161(4) 0.03491(18) 0.8073(3) 0.0468(7) Uani 1 1 d . . . . .
C9 C 0.6179(4) 0.0517(2) 1.3046(3) 0.0573(9) Uani 1 1 d . . . . .
H9 H 0.6148 0.0948 1.2833 0.069 Uiso 1 1 calc R U . . .
N4 N 0.5869(4) -0.05927(16) 1.2498(2) 0.0504(7) Uani 1 1 d . . . . .
C14 C 0.9084(5) -0.0146(2) 0.7775(4) 0.0624(10) Uani 1 1 d . . . . .
H14 H 0.9132 -0.0540 0.8155 0.075 Uiso 1 1 calc R U . . .
C15 C 0.9911(6) -0.0046(3) 0.6926(4) 0.0767(14) Uani 1 1 d . . . . .
H15 H 1.0516 -0.0376 0.6725 0.092 Uiso 1 1 calc R U . . .
C16 C 0.9863(5) 0.0535(3) 0.6361(4) 0.0740(13) Uani 1 1 d . . . . .
H16 H 1.0416 0.0609 0.5776 0.089 Uiso 1 1 calc R U . . .
C8 C 0.5927(4) 0.00358(18) 1.2208(3) 0.0444(7) Uani 1 1 d . . . . .
C12 C 0.6148(6) -0.0740(3) 1.3623(4) 0.0643(11) Uani 1 1 d . . . . .
C11 C 0.6496(5) -0.0298(3) 1.4494(3) 0.0758(15) Uani 1 1 d . . . . .
H11 H 0.6738 -0.0425 1.5265 0.091 Uiso 1 1 calc R U . . .
C10 C 0.6472(5) 0.0344(3) 1.4182(4) 0.0730(13) Uani 1 1 d . . . . .
H10 H 0.6656 0.0660 1.4751 0.088 Uiso 1 1 calc R U . . .
Cl1 Cl 0.8813(2) 0.17484(8) 0.60444(13) 0.0956(4) Uani 1 1 d . . . . .
Cl2 Cl 0.6057(3) -0.15475(9) 1.39553(13) 0.1154(6) Uani 1 1 d . . . . .

loop_
_atom_site_aniso_label
_atom_site_aniso_U_11
_atom_site_aniso_U_22
_atom_site_aniso_U_33
_atom_site_aniso_U_23
_atom_site_aniso_U_13
_atom_site_aniso_U_12
Gd1 0.03286(12) 0.03493(12) 0.04627(12) -0.00014(5) 0.01036(7) 0.00375(5)
O9 0.0436(12) 0.0435(12) 0.0396(10) -0.0015(9) 0.0071(9) -0.0009(10)
O2 0.0383(13) 0.0493(15) 0.0675(17) 0.0058(10) 0.0155(12) 0.0079(9)
O1 0.0551(16) 0.0527(15) 0.085(2) 0.0187(14) 0.0295(15) 0.0101(12)
O8 0.0449(13) 0.0528(14) 0.0645(15) 0.0032(11) 0.0251(11) 0.0085(11)
O4 0.0423(14) 0.0540(15) 0.0750(18) -0.0165(13) 0.0013(12) 0.0047(11)
O3 0.0405(14) 0.0588(16) 0.087(2) -0.0017(16) 0.0066(13) 0.0080(13)
N2 0.0407(16) 0.0488(17) 0.084(2) -0.0052(16) -0.0010(15) -0.0047(13)
N1 0.0396(14) 0.0434(15) 0.0551(16) 0.0021(12) 0.0038(12) 0.0072(12)
C5 0.0397(17) 0.052(2) 0.062(2) -0.0006(16) 0.0024(15) 0.0087(15)
C6 0.0350(17) 0.067(3) 0.086(3) 0.012(2) 0.0118(18) 0.0078(17)
C4 0.044(2) 0.068(3) 0.087(3) -0.001(2) -0.001(2) 0.0190(19)
O5 0.060(2) 0.095(3) 0.126(3) -0.038(2) -0.022(2) -0.0135(18)
C3 0.063(3) 0.057(3) 0.108(4) 0.013(3) -0.013(3) 0.018(2)
C7 0.061(3) 0.053(2) 0.100(3) 0.026(2) 0.017(2) 0.0009(19)
C1 0.051(2) 0.0448(19) 0.066(2) 0.0061(16) 0.0017(17) 0.0054(15)
C2 0.066(3) 0.051(2) 0.090(3) 0.018(2) -0.003(2) 0.008(2)
N3 0.0445(17) 0.060(2) 0.0521(17) -0.0049(12) 0.0146(14) -0.0027(12)
C17 0.052(2) 0.080(3) 0.051(2) 0.0002(18) 0.0111(18) -0.0141(19)
C13 0.0309(15) 0.058(2) 0.0526(18) -0.0025(15) 0.0095(13) 0.0027(14)
C9 0.0461(19) 0.070(3) 0.057(2) -0.0164(18) 0.0136(16) -0.0026(17)
N4 0.0517(17) 0.0606(19) 0.0392(13) 0.0033(13) 0.0093(12) 0.0069(14)
C14 0.048(2) 0.075(3) 0.069(2) 0.001(2) 0.0206(18) 0.0178(19)
C15 0.057(3) 0.106(4) 0.073(3) -0.005(3) 0.027(2) 0.022(3)
C16 0.054(2) 0.111(4) 0.063(2) -0.007(3) 0.027(2) 0.001(3)
C8 0.0336(15) 0.057(2) 0.0435(15) -0.0052(13) 0.0109(12) 0.0009(13)
C12 0.063(3) 0.088(3) 0.0432(19) 0.0111(19) 0.0144(17) 0.015(2)
C11 0.059(3) 0.130(5) 0.0400(18) -0.003(2) 0.0126(17) 0.009(3)
C10 0.057(2) 0.112(4) 0.051(2) -0.028(2) 0.0131(18) -0.008(2)
Cl1 0.1144(12) 0.0924(10) 0.0857(9) 0.0199(7) 0.0334(8) -0.0182(9)
Cl2 0.1785(19) 0.0998(11) 0.0681(8) 0.0401(8) 0.0237(9) 0.0251(12)

loop_
_atom_type_symbol
_atom_type_description
_atom_type_scat_dispersion_real
_atom_type_scat_dispersion_imag
_atom_type_scat_source
C C 0.0033 0.0016 'International Tables Vol C Tables 4.2.6.8 and 6.1.1.4'
H H 0.0000 0.0000 'International Tables Vol C Tables 4.2.6.8 and 6.1.1.4'
N N 0.0061 0.0033 'International Tables Vol C Tables 4.2.6.8 and 6.1.1.4'
O O 0.0106 0.0060 'International Tables Vol C Tables 4.2.6.8 and 6.1.1.4'
Cl Cl 0.1484 0.1585 'International Tables Vol C Tables 4.2.6.8 and 6.1.1.4'
Gd Gd -0.1653 3.9035 'International Tables Vol C Tables 4.2.6.8 and 6.1.1.4'

loop_
_geom_angle_atom_site_label_1
_geom_angle_atom_site_label_2
_geom_angle_atom_site_label_3
_geom_angle
_geom_angle_site_symmetry_1
_geom_angle_site_symmetry_3
O9 Gd1 O8 88.24(9) . .
O9 Gd1 O1 150.70(10) . .
O8 Gd1 O1 81.82(9) . .
O9 Gd1 O2 72.56(9) . .
O8 Gd1 O2 147.26(9) . .
O1 Gd1 O2 127.13(9) . .
O9 Gd1 O9 68.52(9) . 3_657
O8 Gd1 O9 72.64(9) . 3_657
O1 Gd1 O9 132.63(10) . 3_657
O2 Gd1 O9 75.66(8) . 3_657
O9 Gd1 O4 84.98(10) . .
O8 Gd1 O4 123.00(10) . .
O1 Gd1 O4 77.70(12) . .
O2 Gd1 O4 82.37(10) . .
O9 Gd1 O4 149.51(9) 3_657 .
O9 Gd1 O3 76.81(10) . .
O8 Gd1 O3 72.25(10) . .
O1 Gd1 O3 73.91(11) . .
O2 Gd1 O3 125.83(10) . .
O9 Gd1 O3 130.63(9) 3_657 .
O4 Gd1 O3 51.10(9) . .
O9 Gd1 N1 132.88(9) . .
O8 Gd1 N1 138.40(10) . .
O1 Gd1 N1 64.59(10) . .
O2 Gd1 N1 63.03(9) . .
O9 Gd1 N1 112.25(9) 3_657 .
O4 Gd1 N1 74.70(10) . .
O3 Gd1 N1 117.08(10) . .
O9 Gd1 N4 120.32(9) . 3_657
O8 Gd1 N4 76.29(10) . 3_657
O1 Gd1 N4 84.04(11) . 3_657
O2 Gd1 N4 90.57(10) . 3_657
O9 Gd1 N4 51.81(9) 3_657 3_657
O4 Gd1 N4 150.39(10) . 3_657
O3 Gd1 N4 143.60(10) . 3_657
N1 Gd1 N4 76.47(10) . 3_657
O9 Gd1 C8 93.76(9) . 3_657
O8 Gd1 C8 68.00(9) . 3_657
O1 Gd1 C8 107.67(11) . 3_657
O2 Gd1 C8 86.63(9) . 3_657
O9 Gd1 C8 25.57(9) 3_657 3_657
O4 Gd1 C8 168.80(9) . 3_657
O3 Gd1 C8 139.38(9) . 3_657
N1 Gd1 C8 98.42(10) . 3_657
N4 Gd1 C8 27.01(10) 3_657 3_657
O9 Gd1 Gd1 35.31(6) . 3_657
O8 Gd1 Gd1 78.27(7) . 3_657
O1 Gd1 Gd1 159.06(8) . 3_657
O2 Gd1 Gd1 70.72(5) . 3_657
O9 Gd1 Gd1 33.21(5) 3_657 3_657
O4 Gd1 Gd1 118.92(8) . 3_657
O3 Gd1 Gd1 105.67(7) . 3_657
N1 Gd1 Gd1 129.47(7) . 3_657
N4 Gd1 Gd1 85.02(7) 3_657 3_657
C8 Gd1 Gd1 58.55(7) 3_657 3_657
C8 O9 Gd1 146.9(2) . .
C8 O9 Gd1 100.2(2) . 3_657
Gd1 O9 Gd1 111.48(9) . 3_657
C6 O2 Gd1 122.6(2) . .
C6 O2 H20 109.5 . .
Gd1 O2 H20 120.5 . .
C7 O1 Gd1 126.5(3) . .
C7 O1 H21 109.5 . .
Gd1 O1 H21 114.7 . .
C13 O8 Gd1 136.8(2) . .
N2 O4 Gd1 97.1(2) . .
N2 O3 Gd1 95.5(2) . .
O5 N2 O3 123.1(4) . .
O5 N2 O4 120.7(4) . .
O3 N2 O4 116.1(3) . .
C1 N1 C5 119.0(3) . .
C1 N1 Gd1 120.1(2) . .
C5 N1 Gd1 120.7(2) . .
N1 C5 C4 121.6(4) . .
N1 C5 C6 116.8(3) . .
C4 C5 C6 121.6(4) . .
O2 C6 C5 109.6(3) . .
O2 C6 H6A 109.7 . .
C5 C6 H6A 109.7 . .
O2 C6 H6B 109.7 . .
C5 C6 H6B 109.7 . .
H6A C6 H6B 108.2 . .
C3 C4 C5 118.7(4) . .
C3 C4 H4 120.7 . .
C5 C4 H4 120.7 . .
C2 C3 C4 119.8(4) . .
C2 C3 H3 120.1 . .
C4 C3 H3 120.1 . .
O1 C7 C1 110.3(3) . .
O1 C7 H7A 109.6 . .
C1 C7 H7A 109.6 . .
O1 C7 H7B 109.6 . .
C1 C7 H7B 109.6 . .
H7A C7 H7B 108.1 . .
N1 C1 C2 121.8(4) . .
N1 C1 C7 117.2(3) . .
C2 C1 C7 121.0(4) . .
C3 C2 C1 119.1(5) . .
C3 C2 H2 120.4 . .
C1 C2 H2 120.4 . .
C17 N3 C13 117.4(4) . .
N3 C17 C16 126.0(5) . .
N3 C17 Cl1 114.0(4) . .
C16 C17 Cl1 120.0(4) . .
O8 C13 N3 117.9(3) . .
O8 C13 C14 122.3(4) . .
N3 C13 C14 119.9(4) . .
C10 C9 C8 118.8(5) . .
C10 C9 H9 120.6 . .
C8 C9 H9 120.6 . .
C12 N4 C8 117.5(4) . .
C12 N4 Gd1 148.1(3) . 3_657
C8 N4 Gd1 91.18(19) . 3_657
C15 C14 C13 119.6(5) . .
C15 C14 H14 120.2 . .
C13 C14 H14 120.2 . .
C14 C15 C16 121.0(5) . .
C14 C15 H15 119.5 . .
C16 C15 H15 119.5 . .
C17 C16 C15 116.1(4) . .
C17 C16 H16 121.9 . .
C15 C16 H16 121.9 . .
O9 C8 N4 113.6(3) . .
O9 C8 C9 124.8(4) . .
N4 C8 C9 121.5(3) . .
O9 C8 Gd1 54.26(16) . 3_657
N4 C8 Gd1 61.81(18) . 3_657
C9 C8 Gd1 163.8(3) . 3_657
N4 C12 C11 124.4(5) . .
N4 C12 Cl2 116.0(4) . .
C11 C12 Cl2 119.7(4) . .
C12 C11 C10 117.2(4) . .
C12 C11 H11 121.4 . .
C10 C11 H11 121.4 . .
C9 C10 C11 120.4(4) . .
C9 C10 H10 119.8 . .
C11 C10 H10 119.8 . .

loop_
_geom_bond_atom_site_label_1
_geom_bond_atom_site_label_2
_geom_bond_distance
_geom_bond_site_symmetry_2
Gd1 O9 2.329(2) .
Gd1 O8 2.343(2) .
Gd1 O1 2.362(3) .
Gd1 O2 2.438(3) .
Gd1 O9 2.457(2) 3_657
Gd1 O4 2.470(3) .
Gd1 O3 2.519(3) .
Gd1 N1 2.531(3) .
Gd1 N4 2.627(3) 3_657
Gd1 C8 2.980(3) 3_657
Gd1 Gd1 3.9562(3) 3_657
O9 C8 1.307(4) .
O9 Gd1 2.457(2) 3_657
O2 C6 1.411(5) .
O2 H20 0.8200 .
O1 C7 1.420(5) .
O1 H21 0.8200 .
O8 C13 1.291(4) .
O4 N2 1.281(4) .
O3 N2 1.255(5) .
N2 O5 1.212(5) .
N1 C1 1.337(5) .
N1 C5 1.341(5) .
C5 C4 1.386(5) .
C5 C6 1.491(6) .
C6 H6A 0.9700 .
C6 H6B 0.9700 .
C4 C3 1.377(8) .
C4 H4 0.9300 .
C3 C2 1.358(7) .
C3 H3 0.9300 .
C7 C1 1.500(6) .
C7 H7A 0.9700 .
C7 H7B 0.9700 .
C1 C2 1.384(5) .
C2 H2 0.9300 .
N3 C17 1.339(6) .
N3 C13 1.360(5) .
C17 C16 1.355(7) .
C17 Cl1 1.746(5) .
C13 C14 1.401(5) .
C9 C10 1.361(6) .
C9 C8 1.392(5) .
C9 H9 0.9300 .
N4 C12 1.335(5) .
N4 C8 1.353(5) .
N4 Gd1 2.627(3) 3_657
C14 C15 1.363(6) .
C14 H14 0.9300 .
C15 C16 1.376(8) .
C15 H15 0.9300 .
C16 H16 0.9300 .
C8 Gd1 2.980(3) 3_657
C12 C11 1.368(7) .
C12 Cl2 1.730(6) .
C11 C10 1.384(8) .
C11 H11 0.9300 .
C10 H10 0.9300 .

loop_
_geom_hbond_atom_site_label_D
_geom_hbond_atom_site_label_H
_geom_hbond_atom_site_label_A
_geom_hbond_distance_DH
_geom_hbond_distance_HA
_geom_hbond_distance_DA
_geom_hbond_angle_DHA
_geom_hbond_site_symmetry_A
O2 H20 O8 0.82 1.92 2.708(4) 161.9 3_657
O1 H21 N3 0.82 1.93 2.658(4) 147.8 .
C7 H7A O4 0.97 2.48 3.338(6) 146.9 4_565
C9 H9 O4 0.93 2.48 3.274(6) 143.0 .
C9 H9 N2 0.93 2.60 3.263(6) 129.1 .

loop_
_geom_torsion_atom_site_label_1
_geom_torsion_atom_site_label_2
_geom_torsion_atom_site_label_3
_geom_torsion_atom_site_label_4
_geom_torsion
_geom_torsion_site_symmetry_1
_geom_torsion_site_symmetry_2
_geom_torsion_site_symmetry_3
_geom_torsion_site_symmetry_4
Gd1 O3 N2 O5 174.6(4) . . . .
Gd1 O3 N2 O4 -3.0(4) . . . .
Gd1 O4 N2 O5 -174.6(4) . . . .
Gd1 O4 N2 O3 3.1(4) . . . .
C1 N1 C5 C4 -1.5(6) . . . .
Gd1 N1 C5 C4 -176.5(3) . . . .
C1 N1 C5 C6 178.3(4) . . . .
Gd1 N1 C5 C6 3.3(5) . . . .
Gd1 O2 C6 C5 -31.2(5) . . . .
N1 C5 C6 O2 16.5(5) . . . .
C4 C5 C6 O2 -163.8(4) . . . .
N1 C5 C4 C3 2.3(7) . . . .
C6 C5 C4 C3 -177.4(5) . . . .
C5 C4 C3 C2 -1.9(8) . . . .
Gd1 O1 C7 C1 -13.4(6) . . . .
C5 N1 C1 C2 0.2(6) . . . .
Gd1 N1 C1 C2 175.3(3) . . . .
C5 N1 C1 C7 179.7(4) . . . .
Gd1 N1 C1 C7 -5.2(5) . . . .
O1 C7 C1 N1 11.1(6) . . . .
O1 C7 C1 C2 -169.4(4) . . . .
C4 C3 C2 C1 0.7(8) . . . .
N1 C1 C2 C3 0.1(8) . . . .
C7 C1 C2 C3 -179.3(5) . . . .
C13 N3 C17 C16 0.0(7) . . . .
C13 N3 C17 Cl1 179.1(3) . . . .
Gd1 O8 C13 N3 5.7(5) . . . .
Gd1 O8 C13 C14 -174.8(3) . . . .
C17 N3 C13 O8 -179.5(4) . . . .
C17 N3 C13 C14 1.0(6) . . . .
O8 C13 C14 C15 179.3(4) . . . .
N3 C13 C14 C15 -1.2(6) . . . .
C13 C14 C15 C16 0.5(7) . . . .
N3 C17 C16 C15 -0.7(8) . . . .
Cl1 C17 C16 C15 -179.7(4) . . . .
C14 C15 C16 C17 0.4(8) . . . .
Gd1 O9 C8 N4 -178.6(3) . . . .
Gd1 O9 C8 N4 18.2(3) 3_657 . . .
Gd1 O9 C8 C9 3.0(6) . . . .
Gd1 O9 C8 C9 -160.1(3) 3_657 . . .
Gd1 O9 C8 Gd1 163.2(4) . . . 3_657
C12 N4 C8 O9 177.9(3) . . . .
Gd1 N4 C8 O9 -16.7(3) 3_657 . . .
C12 N4 C8 C9 -3.7(5) . . . .
Gd1 N4 C8 C9 161.7(3) 3_657 . . .
C12 N4 C8 Gd1 -165.3(4) . . . 3_657
C10 C9 C8 O9 -177.5(4) . . . .
C10 C9 C8 N4 4.3(6) . . . .
C10 C9 C8 Gd1 101.5(10) . . . 3_657
C8 N4 C12 C11 -0.4(7) . . . .
Gd1 N4 C12 C11 -151.8(4) 3_657 . . .
C8 N4 C12 Cl2 179.8(3) . . . .
Gd1 N4 C12 Cl2 28.4(7) 3_657 . . .
N4 C12 C11 C10 3.7(8) . . . .
Cl2 C12 C11 C10 -176.5(4) . . . .
C8 C9 C10 C11 -0.9(7) . . . .
C12 C11 C10 C9 -2.9(7) . . . .
